data_2019726
loop_
_publ_author_name
'Coropceanu, Eduard B.'
'Dreab, Ana'
'Croitor, Lilia'

_publ_section_title
;
 Two Zn^II^ mononuclear coordination compounds with pyridinedicarboxylate
 and auxiliary <i>N</i>-(pyridin-4-ylmethylidene)hydroxylamine ligands
;
_journal_coeditor_code DT3027
_journal_issue 12
_journal_name_full 'Acta Crystallographica Section C'
_journal_page_first
;
;
_journal_paper_doi 10.1107/S2053229614023109
_journal_volume 70
_journal_year 2014
_chemical_formula_iupac '(C6 H7 N2 O)2 [Zn (C7 H3 N O4)2 (H2 O)2]'
_chemical_formula_moiety 'C26 H24 N6 O12 Zn'
_chemical_formula_sum 'C26 H24 N6 O12 Zn'
_chemical_formula_weight 677.88
_chemical_name_common
;
4-[(Hydroxyimino)methyl]pyridinium
diaquabis[pyridine-2,5-dicarboxylato-\k^2^<i>N</i>,<i>O</i>^2^]zinc(II)
;
_chemical_name_systematic
;
Bis{4-[(hydroxyimino)methyl]pyridinium}
diaquabis[pyridine-2,5-dicarboxylato-\k^2^<i>N</i>,<i>O</i>^2^]zincate(II)
;
_space_group_IT_number 14
_symmetry_cell_setting monoclinic
_symmetry_space_group_name_Hall '-P 2ybc'
_symmetry_space_group_name_H-M 'P 1 21/c 1'
_atom_sites_solution_hydrogens geom
_atom_sites_solution_primary direct
_atom_sites_solution_secondary difmap
_audit_creation_method
;
CrysAlisPro, Agilent Technologies,
Version 1.171.34.49 (release 20-01-2011 CrysAlis171 .NET)
(compiled Jan 20 2011,15:58:25)
;
_cell_angle_alpha 90.00
_cell_angle_beta 96.823(3)
_cell_angle_gamma 90.00
_cell_formula_units_Z 2
_cell_length_a 7.2649(3)
_cell_length_b 10.6796(3)
_cell_length_c 17.4288(5)
_cell_measurement_reflns_used 2019
_cell_measurement_temperature 293(2)
_cell_measurement_theta_max 29.0576
_cell_measurement_theta_min 3.0239
_cell_volume 1342.66(8)
_computing_cell_refinement
;
CrysAlis PRO (Agilent, 2011)
;
_computing_data_collection
;
CrysAlis PRO (Agilent, 2011)
;
_computing_data_reduction
;
CrysAlis PRO (Agilent, 2011)
;
_computing_molecular_graphics
;
Mercury (Macrae <i>et al.</i>,  2008)
;
_computing_publication_material
;
SHELXTL (Sheldrick, 2008)
;
_computing_structure_refinement
;
SHELXL97 (Sheldrick, 2008)
;
_computing_structure_solution
;
SHELXS97 (Sheldrick, 2008)
;
_diffrn_ambient_temperature 293(2)
_diffrn_measured_fraction_theta_full 0.999
_diffrn_measured_fraction_theta_max 0.999
_diffrn_measurement_device_type 'Agilent Xcalibur diffractometer with Eos detector'
_diffrn_radiation_monochromator graphite
_diffrn_radiation_source 'Enhance (Mo) X-ray Source'
_diffrn_radiation_type MoK\a
_diffrn_radiation_wavelength 0.71073
_diffrn_reflns_av_R_equivalents 0.0272
_diffrn_reflns_av_sigmaI/netI 0.0413
_diffrn_reflns_limit_h_max 8
_diffrn_reflns_limit_h_min -6
_diffrn_reflns_limit_k_max 12
_diffrn_reflns_limit_k_min -8
_diffrn_reflns_limit_l_max 20
_diffrn_reflns_limit_l_min -18
_diffrn_reflns_number 4758
_diffrn_reflns_theta_full 25.00
_diffrn_reflns_theta_max 25.00
_diffrn_reflns_theta_min 3.03
_exptl_absorpt_coefficient_mu 0.995
_exptl_absorpt_correction_T_max 0.8899
_exptl_absorpt_correction_T_min 0.6916
_exptl_absorpt_correction_type multi-scan
_exptl_absorpt_process_details
;
(CrysAlisPro; Agilent, 2011)
;
_exptl_crystal_colour colourless
_exptl_crystal_density_diffrn 1.677
_exptl_crystal_density_method 'not measured'
_exptl_crystal_description prism
_exptl_crystal_F_000 696
_exptl_crystal_size_max 0.40
_exptl_crystal_size_mid 0.30
_exptl_crystal_size_min 0.12
_refine_diff_density_max 0.257
_refine_diff_density_min -0.316
_refine_ls_extinction_method none
_refine_ls_goodness_of_fit_ref 1.000
_refine_ls_hydrogen_treatment mixed
_refine_ls_matrix_type full
_refine_ls_number_parameters 213
_refine_ls_number_reflns 2375
_refine_ls_number_restraints 0
_refine_ls_restrained_S_all 1.000
_refine_ls_R_factor_all 0.0430
_refine_ls_R_factor_gt 0.0340
_refine_ls_shift/su_max 0.000
_refine_ls_shift/su_mean 0.000
_refine_ls_structure_factor_coef Fsqd
_refine_ls_weighting_details 'calc w = 1/[\s^2^(Fo^2^)+(0.0460P)^2^+0.3978P] where P=(Fo^2^+2Fc^2^)/3'
_refine_ls_weighting_scheme calc
_refine_ls_wR_factor_gt 0.0846
_refine_ls_wR_factor_ref 0.0906
_reflns_number_gt 2009
_reflns_number_total 2375
_reflns_threshold_expression I>2\s(I)
_cod_data_source_file dt3027sup1.cif
_cod_data_source_block cl_2372
_cod_original_sg_symbol_H-M 'P2 1/c'
_cod_database_code 2019726
_cod_database_fobs_code 2019726

loop_
_symmetry_equiv_pos_as_xyz
'x, y, z'
'-x, y+1/2, -z+1/2'
'-x, -y, -z'
'x, -y-1/2, z-1/2'

loop_
_atom_site_type_symbol
_atom_site_label
_atom_site_fract_x
_atom_site_fract_y
_atom_site_fract_z
_atom_site_U_iso_or_equiv
_atom_site_adp_type
_atom_site_calc_flag
_atom_site_refinement_flags
_atom_site_occupancy
_atom_site_symmetry_multiplicity
Zn Zn1 0.0000 1.0000 0.5000 0.03213(16) Uani d S 1 2
O O1 0.1480(2) 0.87462(16) 0.57416(9) 0.0345(4) Uani d . 1 1
O O2 0.1997(2) 0.67034(17) 0.59075(9) 0.0364(4) Uani d . 1 1
O O3 -0.2347(3) 0.7994(2) 0.20303(10) 0.0565(6) Uani d . 1 1
O O4 -0.1572(3) 0.59923(19) 0.20201(9) 0.0463(5) Uani d . 1 1
O O5 0.6928(3) 0.62272(18) 0.56537(9) 0.0437(5) Uani d . 1 1
H H5 0.7139 0.6677 0.6035 0.066 Uiso calc R 1 1
N N1 -0.0158(2) 0.83978(18) 0.42997(10) 0.0244(4) Uani d . 1 1
N N2 0.3206(3) 0.7544(2) 0.23171(11) 0.0329(5) Uani d . 1 1
H H2 0.2725 0.7808 0.1872 0.039 Uiso calc R 1 1
N N3 0.6065(2) 0.6915(2) 0.50495(11) 0.0304(5) Uani d . 1 1
C C1 0.1410(3) 0.7632(2) 0.55140(12) 0.0258(5) Uani d . 1 1
C C2 0.0578(3) 0.7386(2) 0.46863(12) 0.0232(5) Uani d . 1 1
C C3 0.0613(3) 0.6228(2) 0.43506(12) 0.0268(5) Uani d . 1 1
H H3 0.1111 0.5543 0.4633 0.032 Uiso calc R 1 1
C C4 -0.0109(3) 0.6094(2) 0.35803(12) 0.0271(5) Uani d . 1 1
H H4 -0.0097 0.5317 0.3340 0.032 Uiso calc R 1 1
C C5 -0.0846(3) 0.7126(2) 0.31730(12) 0.0241(5) Uani d . 1 1
C C6 -0.0842(3) 0.8259(2) 0.35599(12) 0.0270(5) Uani d . 1 1
H H6 -0.1341 0.8956 0.3291 0.032 Uiso calc R 1 1
C C7 -0.1647(3) 0.7033(2) 0.23321(13) 0.0292(5) Uani d . 1 1
C C8 0.3419(3) 0.8343(3) 0.29097(13) 0.0342(6) Uani d . 1 1
H H8 0.3013 0.9166 0.2840 0.041 Uiso calc R 1 1
C C9 0.4236(3) 0.7959(2) 0.36235(13) 0.0293(5) Uani d . 1 1
H H9 0.4397 0.8519 0.4035 0.035 Uiso calc R 1 1
C C10 0.4817(3) 0.6725(2) 0.37234(12) 0.0256(5) Uani d . 1 1
C C11 0.4506(3) 0.5914(3) 0.30967(13) 0.0313(5) Uani d . 1 1
H H11 0.4833 0.5074 0.3154 0.038 Uiso calc R 1 1
C C12 0.3718(3) 0.6352(3) 0.23970(14) 0.0339(6) Uani d . 1 1
H H12 0.3538 0.5813 0.1975 0.041 Uiso calc R 1 1
C C13 0.5728(3) 0.6227(2) 0.44512(13) 0.0297(5) Uani d . 1 1
H H13 0.6071 0.5387 0.4479 0.036 Uiso calc R 1 1
O O1W 0.2524(3) 1.05364(19) 0.44816(11) 0.0375(4) Uani d . 1 1
H H1W 0.215(5) 1.076(4) 0.397(2) 0.092(13) Uiso d . 1 1
H H2W 0.311(4) 1.107(3) 0.4665(18) 0.053(11) Uiso d . 1 1

loop_
_atom_site_aniso_label
_atom_site_aniso_U_11
_atom_site_aniso_U_22
_atom_site_aniso_U_33
_atom_site_aniso_U_12
_atom_site_aniso_U_13
_atom_site_aniso_U_23
Zn1 0.0528(3) 0.0210(2) 0.0197(2) 0.00606(17) -0.00757(17) -0.00448(16)
O1 0.0539(10) 0.0251(10) 0.0208(8) 0.0039(8) -0.0105(7) -0.0035(8)
O2 0.0565(11) 0.0274(10) 0.0217(8) 0.0062(8) -0.0095(7) 0.0013(8)
O3 0.0982(16) 0.0419(13) 0.0233(9) 0.0129(11) -0.0183(10) -0.0019(9)
O4 0.0782(13) 0.0361(12) 0.0225(9) -0.0041(10) -0.0030(8) -0.0084(9)
O5 0.0701(12) 0.0344(11) 0.0216(9) 0.0110(9) -0.0155(8) -0.0009(8)
N1 0.0314(10) 0.0244(11) 0.0163(9) 0.0001(8) -0.0011(7) -0.0003(8)
N2 0.0363(11) 0.0409(14) 0.0193(10) -0.0015(9) -0.0056(8) 0.0045(10)
N3 0.0353(11) 0.0312(12) 0.0231(10) 0.0016(9) -0.0039(8) 0.0023(9)
C1 0.0296(12) 0.0283(14) 0.0186(11) 0.0024(10) -0.0009(9) 0.0001(10)
C2 0.0262(11) 0.0244(12) 0.0187(11) -0.0003(9) 0.0018(8) -0.0002(10)
C3 0.0333(12) 0.0239(13) 0.0224(12) 0.0024(10) -0.0005(9) 0.0021(10)
C4 0.0332(12) 0.0224(13) 0.0253(12) -0.0011(10) 0.0023(9) -0.0038(10)
C5 0.0273(11) 0.0262(13) 0.0184(11) -0.0031(9) 0.0012(8) -0.0022(10)
C6 0.0354(12) 0.0238(13) 0.0203(11) 0.0025(10) -0.0031(9) 0.0014(10)
C7 0.0372(13) 0.0311(15) 0.0188(11) -0.0055(11) 0.0009(9) -0.0015(11)
C8 0.0413(14) 0.0283(14) 0.0316(13) 0.0012(11) -0.0013(10) 0.0028(12)
C9 0.0356(12) 0.0302(14) 0.0210(11) -0.0003(10) -0.0018(9) -0.0023(11)
C10 0.0250(11) 0.0301(13) 0.0212(11) -0.0020(9) 0.0009(9) 0.0028(10)
C11 0.0389(13) 0.0281(14) 0.0257(12) 0.0019(10) -0.0006(10) -0.0024(11)
C12 0.0421(14) 0.0352(15) 0.0228(12) -0.0028(11) -0.0026(10) -0.0021(11)
C13 0.0361(13) 0.0281(13) 0.0231(12) 0.0015(10) -0.0037(9) 0.0007(11)
O1W 0.0544(12) 0.0317(11) 0.0250(10) -0.0045(10) -0.0006(8) 0.0001(9)

loop_
_atom_type_symbol
_atom_type_description
_atom_type_scat_dispersion_real
_atom_type_scat_dispersion_imag
_atom_type_scat_source
C C 0.0033 0.0016 'International Tables Vol C Tables 4.2.6.8 and 6.1.1.4'
H H 0.0000 0.0000 'International Tables Vol C Tables 4.2.6.8 and 6.1.1.4'
N N 0.0061 0.0033 'International Tables Vol C Tables 4.2.6.8 and 6.1.1.4'
O O 0.0106 0.0060 'International Tables Vol C Tables 4.2.6.8 and 6.1.1.4'
Zn Zn 0.2839 1.4301 'International Tables Vol C Tables 4.2.6.8 and 6.1.1.4'

loop_
_geom_angle_atom_site_label_1
_geom_angle_atom_site_label_2
_geom_angle_atom_site_label_3
_geom_angle_site_symmetry_1
_geom_angle_site_symmetry_3
_geom_angle
O1 Zn1 O1 3_576 . 180.00(7)
O1 Zn1 N1 3_576 . 100.13(7)
O1 Zn1 N1 . . 79.87(7)
O1 Zn1 N1 3_576 3_576 79.87(7)
O1 Zn1 N1 . 3_576 100.13(7)
N1 Zn1 N1 . 3_576 180.0000(10)
O1 Zn1 O1W 3_576 . 88.38(7)
O1 Zn1 O1W . . 91.62(7)
N1 Zn1 O1W . . 87.95(7)
N1 Zn1 O1W 3_576 . 92.05(7)
O1 Zn1 O1W 3_576 3_576 91.62(7)
O1 Zn1 O1W . 3_576 88.38(7)
N1 Zn1 O1W . 3_576 92.05(7)
N1 Zn1 O1W 3_576 3_576 87.95(7)
O1W Zn1 O1W . 3_576 180.0
C1 O1 Zn1 . . 114.68(14)
C6 N1 C2 . . 118.3(2)
C6 N1 Zn1 . . 129.93(16)
C2 N1 Zn1 . . 111.81(13)
C12 N2 C8 . . 121.7(2)
C13 N3 O5 . . 110.1(2)
O2 C1 O1 . . 125.5(2)
O2 C1 C2 . . 117.0(2)
O1 C1 C2 . . 117.5(2)
N1 C2 C3 . . 122.41(19)
N1 C2 C1 . . 115.2(2)
C3 C2 C1 . . 122.4(2)
C2 C3 C4 . . 118.8(2)
C5 C4 C3 . . 119.5(2)
C4 C5 C6 . . 117.9(2)
C4 C5 C7 . . 121.6(2)
C6 C5 C7 . . 120.5(2)
N1 C6 C5 . . 123.2(2)
O3 C7 O4 . . 126.5(2)
O3 C7 C5 . . 116.7(2)
O4 C7 C5 . . 116.8(2)
N2 C8 C9 . . 120.5(2)
C8 C9 C10 . . 119.3(2)
C9 C10 C11 . . 118.3(2)
C9 C10 C13 . . 123.7(2)
C11 C10 C13 . . 118.0(2)
C12 C11 C10 . . 119.9(2)
N2 C12 C11 . . 120.2(2)
N3 C13 C10 . . 121.6(2)

loop_
_geom_bond_atom_site_label_1
_geom_bond_atom_site_label_2
_geom_bond_site_symmetry_2
_geom_bond_distance
Zn1 O1 3_576 2.0712(16)
Zn1 O1 . 2.0712(16)
Zn1 N1 . 2.0969(19)
Zn1 N1 3_576 2.0970(19)
Zn1 O1W . 2.214(2)
Zn1 O1W 3_576 2.214(2)
O1 C1 . 1.253(3)
O2 C1 . 1.251(3)
O3 C7 . 1.235(3)
O4 C7 . 1.241(3)
O5 N3 . 1.373(2)
N1 C6 . 1.334(3)
N1 C2 . 1.349(3)
N2 C12 . 1.329(3)
N2 C8 . 1.335(3)
N3 C13 . 1.276(3)
C1 C2 . 1.519(3)
C2 C3 . 1.371(3)
C3 C4 . 1.389(3)
C4 C5 . 1.384(3)
C5 C6 . 1.384(3)
C5 C7 . 1.515(3)
C8 C9 . 1.376(3)
C9 C10 . 1.388(3)
C10 C11 . 1.391(3)
C10 C13 . 1.460(3)
C11 C12 . 1.367(3)

loop_
_geom_hbond_atom_site_label_D
_geom_hbond_atom_site_label_H
_geom_hbond_atom_site_label_A
_geom_hbond_site_symmetry_A
_geom_hbond_distance_DH
_geom_hbond_distance_HA
_geom_hbond_distance_DA
_geom_hbond_angle_DHA
O5 H5 O3 4_676 0.82 1.77 2.535(2) 155.7
N2 H2 O2 4_575 0.86 1.78 2.635(2) 172.8
N2 H2 O1 4_575 0.86 2.65 3.193(2) 122.1
O1W H1W O4 2 0.94(4) 1.74(4) 2.671(2) 173(4)
O1W H2W N3 3_676 0.76(3) 2.27(3) 2.988(3) 157(3)
